data_4066600
loop_
_publ_author_name
'Vicente, Jos\'e'
'Chicote, Mar\'ia Teresa'
'Mart\'inez-Mart\'inez, Antonio Jes\'us'
'Abell\'an-L\'opez, Antonio'
'Bautista, Delia'

_publ_section_title
;
 Reactivity ofortho-\b-Enaminone-phenyl Palladium Complexes. Insertion of
 CO into the Pd&#x2212;C Bond to Give the First Acyl C,N,O-Pincer
 Complexes. Sequential Insertion of Dimethylacetylenedicarboxylate into
 the Enaminone C&#x2212;H Bond and of Isocyanide into the Pd&#x2212;C
 Bond. A New Photooxigenation/Cyclization Process&#x2020;
;
_journal_issue 21
_journal_name_full Organometallics
_journal_page_first 5693
_journal_paper_doi 10.1021/om1005403
_journal_volume 29
_journal_year 2010
_chemical_formula_sum 'C24 H36 Cl2 I N3 O5 Pd'
_chemical_formula_weight 750.76
_chemical_name_systematic
; 
 ? 
;
_space_group_IT_number 14
_symmetry_cell_setting monoclinic
_symmetry_space_group_name_Hall '-P 2ybc'
_symmetry_space_group_name_H-M 'P 1 21/c 1'
_atom_sites_solution_hydrogens geom
_atom_sites_solution_primary direct
_atom_sites_solution_secondary difmap
_audit_creation_method SHELXL-97
_cell_angle_alpha 90.00
_cell_angle_beta 94.502(2)
_cell_angle_gamma 90.00
_cell_formula_units_Z 4
_cell_length_a 12.4477(7)
_cell_length_b 15.4666(9)
_cell_length_c 15.6411(9)
_cell_measurement_reflns_used 7688
_cell_measurement_temperature 100(2)
_cell_measurement_theta_max 27.32
_cell_measurement_theta_min 2.41
_cell_volume 3002.0(3)
_computing_cell_refinement 'Bruker SAINT'
_computing_data_collection 'Bruker SMART'
_computing_data_reduction 'Bruker SAINT'
_computing_molecular_graphics 'Bruker SHELXTL'
_computing_publication_material 'Bruker SHELXTL'
_computing_structure_refinement 'SHELXL-97 (Sheldrick, 1997)'
_computing_structure_solution 'SHELXS-97 (Sheldrick, 1990)'
_diffrn_ambient_temperature 100(2)
_diffrn_detector_area_resol_mean 8.26
_diffrn_measured_fraction_theta_full 1.000
_diffrn_measured_fraction_theta_max 0.941
_diffrn_measurement_device_type 'Bruker SMART APEX CCD'
_diffrn_measurement_method \w-scan
_diffrn_radiation_monochromator graphite
_diffrn_radiation_source 'fine-focus sealed tube'
_diffrn_radiation_type MoK\a
_diffrn_radiation_wavelength 0.71073
_diffrn_reflns_av_R_equivalents 0.0481
_diffrn_reflns_av_sigmaI/netI 0.0428
_diffrn_reflns_limit_h_max 16
_diffrn_reflns_limit_h_min -15
_diffrn_reflns_limit_k_max 20
_diffrn_reflns_limit_k_min -19
_diffrn_reflns_limit_l_max 20
_diffrn_reflns_limit_l_min -20
_diffrn_reflns_number 33737
_diffrn_reflns_theta_full 26.00
_diffrn_reflns_theta_max 28.16
_diffrn_reflns_theta_min 1.64
_exptl_absorpt_coefficient_mu 1.861
_exptl_absorpt_correction_T_max 0.9463
_exptl_absorpt_correction_T_min 0.7378
_exptl_absorpt_correction_type multi-scan
_exptl_absorpt_process_details SADABS
_exptl_crystal_colour yellow
_exptl_crystal_density_diffrn 1.661
_exptl_crystal_density_method 'not measured'
_exptl_crystal_description lath
_exptl_crystal_F_000 1496
_exptl_crystal_size_max 0.21
_exptl_crystal_size_mid 0.18
_exptl_crystal_size_min 0.03
_refine_diff_density_max 1.667
_refine_diff_density_min -1.477
_refine_diff_density_rms 0.129
_refine_ls_extinction_method none
_refine_ls_goodness_of_fit_ref 1.060
_refine_ls_hydrogen_treatment 'NH free, methyls rigid others riding'
_refine_ls_matrix_type full
_refine_ls_number_parameters 335
_refine_ls_number_reflns 6943
_refine_ls_number_restraints 7
_refine_ls_restrained_S_all 1.072
_refine_ls_R_factor_all 0.0579
_refine_ls_R_factor_gt 0.0433
_refine_ls_shift/su_max 0.001
_refine_ls_shift/su_mean 0.000
_refine_ls_structure_factor_coef Fsqd
_refine_ls_weighting_details 'calc w=1/[\s^2^(Fo^2^)+(0.0379P)^2^+8.4800P] where P=(Fo^2^+2Fc^2^)/3'
_refine_ls_weighting_scheme calc
_refine_ls_wR_factor_gt 0.0906
_refine_ls_wR_factor_ref 0.0955
_reflns_number_gt 5740
_reflns_number_total 6943
_reflns_threshold_expression >2sigma(I)
_cod_data_source_file om1005403_si_002.cif
_cod_data_source_block aa324s
_cod_original_sg_symbol_H-M 'P 2(1)/c'
_cod_database_code 4066600

loop_
_symmetry_equiv_pos_as_xyz
'x, y, z'
'-x, y+1/2, -z+1/2'
'-x, -y, -z'
'x, -y-1/2, z-1/2'

loop_
_atom_site_label
_atom_site_type_symbol
_atom_site_fract_x
_atom_site_fract_y
_atom_site_fract_z
_atom_site_U_iso_or_equiv
_atom_site_adp_type
_atom_site_occupancy
_atom_site_symmetry_multiplicity
_atom_site_calc_flag
_atom_site_refinement_flags
_atom_site_disorder_assembly
_atom_site_disorder_group
Pd1 Pd 0.44297(3) 0.168603(19) 0.535110(18) 0.01508(8) Uani 1 1 d . . .
I1 I 0.44993(2) 0.090840(18) 0.681319(17) 0.02377(9) Uani 1 1 d . . .
N1 N 0.3182(3) 0.0861(2) 0.4725(2) 0.0255(8) Uani 1 1 d . . .
N2 N 0.4385(3) 0.2306(2) 0.4147(2) 0.0222(8) Uani 1 1 d . . .
N3 N 0.4055(3) 0.3369(2) 0.6381(2) 0.0157(7) Uani 1 1 d . . .
H03 H 0.370(4) 0.295(3) 0.642(3) 0.029(15) Uiso 1 1 d . . .
O1 O 0.2190(2) 0.26253(19) 0.66220(18) 0.0218(6) Uani 1 1 d . . .
O2 O 0.1216(3) 0.6269(2) 0.5939(2) 0.0414(9) Uani 1 1 d . . .
O3 O 0.2168(3) 0.5540(2) 0.6979(2) 0.0341(8) Uani 1 1 d . . .
O4 O 0.1431(3) 0.3370(2) 0.4387(2) 0.0313(8) Uani 1 1 d . . .
O5 O 0.1075(3) 0.4459(2) 0.3462(2) 0.0325(8) Uani 1 1 d . . .
C1 C 0.3225(4) 0.1050(3) 0.3795(3) 0.0355(12) Uani 1 1 d . . .
H1A H 0.3825 0.0723 0.3569 0.043 Uiso 1 1 calc R . .
H1B H 0.2545 0.0862 0.3479 0.043 Uiso 1 1 calc R . .
C2 C 0.3386(5) 0.1986(4) 0.3657(3) 0.0382(13) Uani 1 1 d . . .
H2A H 0.2756 0.2308 0.3839 0.046 Uiso 1 1 calc R . .
H2B H 0.3436 0.2096 0.3037 0.046 Uiso 1 1 calc R . .
C3 C 0.2146(4) 0.1115(3) 0.5039(4) 0.0370(12) Uani 1 1 d . . .
H3A H 0.1559 0.0811 0.4710 0.055 Uiso 1 1 calc R . .
H3B H 0.2047 0.1741 0.4969 0.055 Uiso 1 1 calc R . .
H3C H 0.2141 0.0964 0.5647 0.055 Uiso 1 1 calc R . .
C4 C 0.3322(4) -0.0083(3) 0.4848(4) 0.0356(12) Uani 1 1 d . . .
H4A H 0.3300 -0.0224 0.5458 0.053 Uiso 1 1 calc R . .
H4B H 0.4018 -0.0261 0.4653 0.053 Uiso 1 1 calc R . .
H4C H 0.2740 -0.0390 0.4516 0.053 Uiso 1 1 calc R . .
C5 C 0.5351(4) 0.2084(4) 0.3698(3) 0.0378(13) Uani 1 1 d . . .
H5A H 0.5277 0.2323 0.3116 0.057 Uiso 1 1 calc R . .
H5B H 0.5422 0.1454 0.3669 0.057 Uiso 1 1 calc R . .
H5C H 0.5992 0.2328 0.4012 0.057 Uiso 1 1 calc R . .
C6 C 0.4292(5) 0.3258(3) 0.4200(3) 0.0334(12) Uani 1 1 d . . .
H6A H 0.4943 0.3494 0.4506 0.050 Uiso 1 1 calc R . .
H6B H 0.3662 0.3408 0.4508 0.050 Uiso 1 1 calc R . .
H6C H 0.4208 0.3501 0.3620 0.050 Uiso 1 1 calc R . .
C11 C 0.5520(3) 0.2525(3) 0.5873(2) 0.0168(8) Uani 1 1 d . . .
C12 C 0.5183(3) 0.3252(3) 0.6312(2) 0.0161(8) Uani 1 1 d . . .
C13 C 0.5930(4) 0.3843(3) 0.6679(3) 0.0213(9) Uani 1 1 d . . .
H13 H 0.5691 0.4314 0.7004 0.026 Uiso 1 1 calc R . .
C14 C 0.7015(4) 0.3746(3) 0.6574(3) 0.0258(10) Uani 1 1 d . . .
H14 H 0.7521 0.4154 0.6817 0.031 Uiso 1 1 calc R . .
C15 C 0.7358(4) 0.3046(3) 0.6108(3) 0.0274(10) Uani 1 1 d . . .
H15 H 0.8099 0.2985 0.6015 0.033 Uiso 1 1 calc R . .
C16 C 0.6621(4) 0.2440(3) 0.5780(3) 0.0229(9) Uani 1 1 d . . .
H16 H 0.6871 0.1953 0.5484 0.027 Uiso 1 1 calc R . .
C17 C 0.3458(3) 0.4055(3) 0.6111(2) 0.0178(8) Uani 1 1 d . . .
C18 C 0.2342(3) 0.4037(3) 0.6064(3) 0.0178(8) Uani 1 1 d . . .
C19 C 0.1743(3) 0.3298(3) 0.6351(3) 0.0206(9) Uani 1 1 d . . .
C20 C 0.0532(4) 0.3363(3) 0.6342(3) 0.0293(10) Uani 1 1 d . . .
H20A H 0.0217 0.3364 0.5748 0.044 Uiso 1 1 calc R . .
H20B H 0.0338 0.3900 0.6626 0.044 Uiso 1 1 calc R . .
H20C H 0.0254 0.2867 0.6647 0.044 Uiso 1 1 calc R . .
C21 C 0.4029(4) 0.4855(3) 0.5842(3) 0.0231(9) Uani 1 1 d . . .
H21A H 0.4160 0.5241 0.6336 0.035 Uiso 1 1 calc R . .
H21B H 0.3581 0.5152 0.5389 0.035 Uiso 1 1 calc R . .
H21C H 0.4719 0.4694 0.5624 0.035 Uiso 1 1 calc R . .
C22 C 0.1736(4) 0.4794(3) 0.5681(3) 0.0246(9) Uani 1 1 d . . .
C23 C 0.1671(4) 0.5616(3) 0.6209(3) 0.0257(10) Uani 1 1 d . . .
C24 C 0.2228(5) 0.6330(4) 0.7491(3) 0.0401(13) Uani 1 1 d . . .
H24A H 0.2463 0.6810 0.7141 0.060 Uiso 1 1 calc R . .
H24B H 0.2746 0.6251 0.7990 0.060 Uiso 1 1 calc R . .
H24C H 0.1516 0.6461 0.7685 0.060 Uiso 1 1 calc R . .
C25 C 0.1271(4) 0.4826(3) 0.4892(3) 0.0272(10) Uani 1 1 d . . .
H25 H 0.0901 0.5343 0.4723 0.033 Uiso 1 1 calc R . .
C26 C 0.1280(4) 0.4127(3) 0.4253(3) 0.0275(10) Uani 1 1 d . . .
C27 C 0.1107(5) 0.3835(4) 0.2767(3) 0.0426(14) Uani 1 1 d . . .
H27A H 0.1844 0.3617 0.2745 0.064 Uiso 1 1 calc R . .
H27B H 0.0876 0.4115 0.2221 0.064 Uiso 1 1 calc R . .
H27C H 0.0622 0.3352 0.2866 0.064 Uiso 1 1 calc R . .
C99 C 0.0712(10) 0.8186(7) 0.5523(5) 0.039(3) Uiso 0.637(9) 1 d PD A 1
H99A H 0.1412 0.7879 0.5559 0.047 Uiso 0.637(9) 1 calc PR A 1
H99B H 0.0135 0.7745 0.5521 0.047 Uiso 0.637(9) 1 calc PR A 1
Cl1 Cl 0.0567(2) 0.87706(18) 0.4552(2) 0.0334(7) Uiso 0.637(9) 1 d PD A 1
Cl2 Cl 0.0649(5) 0.8873(3) 0.6470(3) 0.0915(16) Uiso 0.637(9) 1 d PD A 1
C99' C 0.049(2) 0.8090(14) 0.5644(10) 0.078(10) Uiso 0.363(9) 1 d PD A 2
H99C H -0.0273 0.8074 0.5775 0.093 Uiso 0.363(9) 1 calc PR A 2
H99D H 0.0766 0.7494 0.5584 0.093 Uiso 0.363(9) 1 calc PR A 2
Cl1' Cl 0.0691(6) 0.8725(5) 0.4758(5) 0.062(2) Uiso 0.363(9) 1 d PD A 2
Cl2' Cl 0.1282(6) 0.8687(4) 0.6388(4) 0.070(2) Uiso 0.363(9) 1 d PD A 2

loop_
_atom_site_aniso_label
_atom_site_aniso_U_11
_atom_site_aniso_U_22
_atom_site_aniso_U_33
_atom_site_aniso_U_23
_atom_site_aniso_U_13
_atom_site_aniso_U_12
Pd1 0.01955(16) 0.01366(15) 0.01204(14) -0.00117(11) 0.00132(11) 0.00053(12)
I1 0.03629(18) 0.01937(15) 0.01608(13) 0.00407(11) 0.00481(11) 0.00222(12)
N1 0.026(2) 0.023(2) 0.027(2) -0.0085(16) -0.0016(16) 0.0015(16)
N2 0.033(2) 0.025(2) 0.0083(15) 0.0013(14) -0.0013(14) 0.0021(16)
N3 0.0177(18) 0.0138(17) 0.0159(16) 0.0008(13) 0.0032(13) 0.0001(15)
O1 0.0245(16) 0.0188(15) 0.0226(15) 0.0041(12) 0.0040(12) 0.0000(13)
O2 0.062(3) 0.0270(19) 0.0343(19) -0.0018(15) -0.0026(18) 0.0159(18)
O3 0.045(2) 0.0305(18) 0.0258(17) -0.0073(14) -0.0048(15) 0.0105(16)
O4 0.041(2) 0.0264(18) 0.0255(17) -0.0047(14) -0.0036(14) 0.0064(15)
O5 0.046(2) 0.0289(18) 0.0223(16) 0.0005(14) -0.0011(15) -0.0012(16)
C1 0.038(3) 0.034(3) 0.033(3) -0.012(2) -0.007(2) 0.001(2)
C2 0.049(3) 0.043(3) 0.021(2) -0.002(2) -0.009(2) 0.009(3)
C3 0.022(2) 0.034(3) 0.054(3) -0.016(2) -0.004(2) 0.000(2)
C4 0.033(3) 0.023(2) 0.049(3) -0.015(2) -0.001(2) -0.002(2)
C5 0.049(3) 0.046(3) 0.020(2) 0.003(2) 0.012(2) 0.012(3)
C6 0.059(3) 0.028(3) 0.014(2) 0.0079(18) 0.002(2) 0.005(2)
C11 0.021(2) 0.0161(19) 0.0135(18) 0.0047(15) 0.0028(16) 0.0006(16)
C12 0.020(2) 0.016(2) 0.0117(17) 0.0043(15) 0.0001(15) 0.0005(16)
C13 0.025(2) 0.019(2) 0.019(2) -0.0034(16) -0.0001(17) -0.0007(18)
C14 0.024(2) 0.022(2) 0.031(2) 0.0036(19) -0.0029(19) -0.0039(19)
C15 0.021(2) 0.025(2) 0.036(3) 0.002(2) 0.0012(19) 0.0016(19)
C16 0.026(2) 0.019(2) 0.024(2) 0.0001(17) 0.0050(18) 0.0019(18)
C17 0.025(2) 0.018(2) 0.0107(17) -0.0004(15) 0.0032(16) 0.0008(17)
C18 0.018(2) 0.017(2) 0.0188(19) 0.0028(16) 0.0031(16) -0.0013(16)
C19 0.022(2) 0.022(2) 0.0171(19) 0.0016(17) 0.0003(16) 0.0006(18)
C20 0.023(2) 0.027(2) 0.039(3) 0.009(2) 0.006(2) -0.0010(19)
C21 0.024(2) 0.019(2) 0.027(2) 0.0072(18) 0.0053(18) 0.0010(18)
C22 0.024(2) 0.024(2) 0.027(2) 0.0040(18) 0.0070(18) 0.0010(19)
C23 0.025(2) 0.021(2) 0.032(2) 0.0005(19) 0.0047(19) 0.0010(19)
C24 0.046(3) 0.041(3) 0.032(3) -0.013(2) -0.003(2) 0.006(3)
C25 0.025(2) 0.025(2) 0.032(2) 0.004(2) 0.0051(19) 0.0019(19)
C26 0.023(2) 0.037(3) 0.023(2) 0.005(2) -0.0010(18) -0.001(2)
C27 0.063(4) 0.039(3) 0.025(3) -0.004(2) -0.003(2) -0.001(3)

loop_
_atom_type_symbol
_atom_type_description
_atom_type_scat_dispersion_real
_atom_type_scat_dispersion_imag
_atom_type_scat_source
C C 0.0033 0.0016 'International Tables Vol C Tables 4.2.6.8 and 6.1.1.4'
H H 0.0000 0.0000 'International Tables Vol C Tables 4.2.6.8 and 6.1.1.4'
N N 0.0061 0.0033 'International Tables Vol C Tables 4.2.6.8 and 6.1.1.4'
O O 0.0106 0.0060 'International Tables Vol C Tables 4.2.6.8 and 6.1.1.4'
Pd Pd -0.9988 1.0072 'International Tables Vol C Tables 4.2.6.8 and 6.1.1.4'
I I -0.4742 1.8119 'International Tables Vol C Tables 4.2.6.8 and 6.1.1.4'
Cl Cl 0.1484 0.1585 'International Tables Vol C Tables 4.2.6.8 and 6.1.1.4'

loop_
_geom_angle_atom_site_label_1
_geom_angle_atom_site_label_2
_geom_angle_atom_site_label_3
_geom_angle
C11 Pd1 N2 92.21(15)
C11 Pd1 N1 175.35(15)
N2 Pd1 N1 84.13(15)
C11 Pd1 I1 88.08(11)
N2 Pd1 I1 179.14(10)
N1 Pd1 I1 95.63(10)
C3 N1 C4 108.6(4)
C3 N1 C1 112.0(4)
C4 N1 C1 108.0(4)
C3 N1 Pd1 107.8(3)
C4 N1 Pd1 116.5(3)
C1 N1 Pd1 104.1(3)
C6 N2 C5 109.1(4)
C6 N2 C2 107.0(4)
C5 N2 C2 110.7(4)
C6 N2 Pd1 113.5(3)
C5 N2 Pd1 110.6(3)
C2 N2 Pd1 105.7(3)
C17 N3 C12 126.7(4)
C23 O3 C24 115.3(4)
C26 O5 C27 114.8(4)
C2 C1 N1 110.6(4)
C1 C2 N2 111.5(4)
C16 C11 C12 117.4(4)
C16 C11 Pd1 122.5(3)
C12 C11 Pd1 120.0(3)
C13 C12 C11 120.8(4)
C13 C12 N3 120.9(4)
C11 C12 N3 118.3(4)
C14 C13 C12 120.4(4)
C13 C14 C15 119.3(4)
C16 C15 C14 120.0(4)
C15 C16 C11 121.8(4)
N3 C17 C18 121.8(4)
N3 C17 C21 118.4(4)
C18 C17 C21 119.7(4)
C17 C18 C19 122.4(4)
C17 C18 C22 118.6(4)
C19 C18 C22 119.0(4)
O1 C19 C18 122.6(4)
O1 C19 C20 118.7(4)
C18 C19 C20 118.7(4)
C25 C22 C18 125.1(4)
C25 C22 C23 115.9(4)
C18 C22 C23 119.0(4)
O2 C23 O3 124.3(4)
O2 C23 C22 123.3(4)
O3 C23 C22 112.4(4)
C22 C25 C26 125.5(4)
O4 C26 O5 123.2(4)
O4 C26 C25 127.3(4)
O5 C26 C25 109.5(4)
Cl1 C99 Cl2 113.1(6)
Cl2' C99' Cl1' 97.3(10)

loop_
_geom_bond_atom_site_label_1
_geom_bond_atom_site_label_2
_geom_bond_distance
Pd1 C11 2.004(4)
Pd1 N2 2.111(3)
Pd1 N1 2.182(4)
Pd1 I1 2.5793(4)
N1 C3 1.469(6)
N1 C4 1.481(6)
N1 C1 1.490(6)
N2 C6 1.479(6)
N2 C5 1.479(6)
N2 C2 1.494(6)
N3 C17 1.344(5)
N3 C12 1.429(5)
O1 C19 1.239(5)
O2 C23 1.216(6)
O3 C23 1.317(6)
O3 C24 1.460(6)
O4 C26 1.202(6)
O5 C26 1.345(5)
O5 C27 1.457(6)
C1 C2 1.478(7)
C11 C16 1.395(6)
C11 C12 1.400(6)
C12 C13 1.395(6)
C13 C14 1.381(6)
C14 C15 1.391(7)
C15 C16 1.381(6)
C17 C18 1.385(6)
C17 C21 1.504(6)
C18 C19 1.454(6)
C18 C22 1.493(6)
C19 C20 1.510(6)
C22 C25 1.322(6)
C22 C23 1.521(6)
C25 C26 1.473(7)
C99 Cl1 1.764(9)
C99 Cl2 1.830(9)
C99' Cl2' 1.730(15)
C99' Cl1' 1.732(15)

loop_
_geom_hbond_atom_site_label_D
_geom_hbond_atom_site_label_H
_geom_hbond_atom_site_label_A
_geom_hbond_distance_DH
_geom_hbond_distance_HA
_geom_hbond_distance_DA
_geom_hbond_angle_DHA
_geom_hbond_site_symmetry_A
N3 H03 O1 0.79(5) 2.00(5) 2.644(5) 139(5) .
C2 H2A O4 0.99 2.52 3.499(6) 168.2 .
C6 H6C I1 0.98 3.02 3.977(4) 166.1 4_565
